data_4336851
loop_
_publ_author_name
'Niko Fischer'
'Manuel Joas'
'Thomas M. Klap\"otke'
'J\"org Stierstorfer'

_publ_contact_author_address
;
Department Chemie
Ludwig-Maximilians Universit\"at
Butenandtstra\&se 5-13 (Haus D)
D-81377 M\"unchen
Bundesrepublik Deutschland
;
_publ_contact_author_email tmk@cup.uni-muenchen.de
_publ_contact_author_fax '+49 89 2180 77492'
_publ_contact_author_name 'Thomas M. Klapo\"tke'
_publ_contact_author_phone '+49 89 2180 77491'
_publ_section_title
;
 Transition Metal Complexes of 3-Amino-1-nitroguanidine as Laser Ignitible
 Primary Explosives: Structures and Properties
;
_journal_name_full 'Inorganic Chemistry'
_journal_page_first 13791
_journal_page_last 13802
_journal_paper_doi 10.1021/ic402038x
_journal_volume 52
_journal_year 2013
_chemical_formula_moiety ' C2 H14 N10 O6 Zn, 2(Cl O4)'
_chemical_formula_sum 'C2 H14 Cl2 N10 O14 Zn'
_chemical_formula_weight 538.52
_chemical_name_common Zn(ANG)2(ClO4)2(H2O)2
_chemical_name_systematic 'Bis(3-amino-1-nitroguanidine)zinc(II) perchlorate dihydrate'
_space_group_IT_number 14
_symmetry_cell_setting monoclinic
_symmetry_Int_Tables_number 14
_symmetry_space_group_name_Hall '-P 2ybc'
_symmetry_space_group_name_H-M 'P 1 21/c 1'
_atom_sites_solution_hydrogens difmap
_atom_sites_solution_primary direct
_atom_sites_solution_secondary difmap
_audit_author_name 'Joerg Stierstorfer'
_audit_creation_date
;
'Tue Feb 08 20:29:14 2011'
;
_audit_creation_method
;
CrysAlisPro, Oxford Diffraction Ltd.,
Version 1.171.35.11 (release 16-05-2011 CrysAlis171 .NET)
(compiled May 16 2011,17:55:39)
;
_audit_update_record 29.08.2012
_cell_angle_alpha 90.00
_cell_angle_beta 126.024(4)
_cell_angle_gamma 90.00
_cell_formula_units_Z 2
_cell_length_a 7.9056(5)
_cell_length_b 12.5134(6)
_cell_length_c 10.1931(7)
_cell_measurement_reflns_used 1676
_cell_measurement_temperature 173(2)
_cell_measurement_theta_max 33.5115
_cell_measurement_theta_min 4.1886
_cell_volume 815.53(10)
_computing_cell_refinement
;
CrysAlisPro, Agilent Technologies,
Version 1.171.35.11 (release 16-05-2011 CrysAlis171 .NET)
(compiled May 16 2011,17:55:39)
;
_computing_data_collection
;
CrysAlisPro, Agilent Technologies,
Version 1.171.35.11 (release 16-05-2011 CrysAlis171 .NET)
(compiled May 16 2011,17:55:39)
;
_computing_data_reduction
;
CrysAlisPro, Agilent Technologies,
Version 1.171.35.11 (release 16-05-2011 CrysAlis171 .NET)
(compiled May 16 2011,17:55:39)
;
_computing_molecular_graphics
;
'ORTEP (M. N. Burnett, C. K. Johnson, ORTEP-III: Oak Ridge Thermal Ellipsoid
;
_computing_publication_material 'PLATON (A. L. Spek, Acta Crystallogr, Sect. A, 1990, 46, C34, 1995 version).'
_computing_structure_refinement 'SHELXL-97 (Sheldrick, 1997)'
_computing_structure_solution SIR-92
_diffrn_ambient_temperature 173
_diffrn_detector_area_resol_mean 15.9809
_diffrn_measured_fraction_theta_full 0.996
_diffrn_measured_fraction_theta_max 0.996
_diffrn_measurement_device 'CCD camera on \k-goniostat'
_diffrn_measurement_device_type 'Xcalibur, Sapphire3'
_diffrn_measurement_method '\w scans'
_diffrn_orient_matrix_UB_11 0.0051176875
_diffrn_orient_matrix_UB_12 -0.0418609377
_diffrn_orient_matrix_UB_13 0.0574501026
_diffrn_orient_matrix_UB_21 -0.0865345155
_diffrn_orient_matrix_UB_22 0.0105752475
_diffrn_orient_matrix_UB_23 0.0054396080
_diffrn_orient_matrix_UB_31 -0.0306794554
_diffrn_orient_matrix_UB_32 -0.0368071749
_diffrn_orient_matrix_UB_33 -0.0638112981
_diffrn_radiation_collimation 0.5
_diffrn_radiation_monochromator graphite
_diffrn_radiation_source 'Enhance (Mo) x-ray Source'
_diffrn_radiation_type 'Mo K\a'
_diffrn_radiation_wavelength 0.71073
_diffrn_reflns_av_R_equivalents 0.0379
_diffrn_reflns_av_sigmaI/netI 0.0573
_diffrn_reflns_limit_h_max 7
_diffrn_reflns_limit_h_min -9
_diffrn_reflns_limit_k_max 13
_diffrn_reflns_limit_k_min -15
_diffrn_reflns_limit_l_max 12
_diffrn_reflns_limit_l_min -11
_diffrn_reflns_number 4341
_diffrn_reflns_theta_full 26.50
_diffrn_reflns_theta_max 26.50
_diffrn_reflns_theta_min 4.20
_diffrn_source_current 40
_diffrn_source_type 'Spellman generator'
_diffrn_source_voltage 50
_exptl_absorpt_coefficient_mu 1.937
_exptl_absorpt_correction_T_max 0.99999
_exptl_absorpt_correction_T_min 0.93505
_exptl_absorpt_correction_type multi-scan
_exptl_absorpt_process_details
;
CrysAlisPro, Agilent Technologies,
Version 1.171.35.11 (release 16-05-2011 CrysAlis171 .NET)
(compiled May 16 2011,17:55:39)
empirical absorption correction using spherical harmonics,
 implemented in SCALE3 ABSPACK scaling algorithm.
;
_exptl_crystal_colour colorless
_exptl_crystal_density_diffrn 2.193
_exptl_crystal_description rod
_exptl_crystal_F_000 544
_exptl_crystal_size_max 0.3
_exptl_crystal_size_mid 0.16
_exptl_crystal_size_min 0.09
_refine_diff_density_max 0.404
_refine_diff_density_min -0.497
_refine_diff_density_rms 0.084
_refine_ls_extinction_method none
_refine_ls_goodness_of_fit_ref 0.909
_refine_ls_hydrogen_treatment refall
_refine_ls_matrix_type full
_refine_ls_number_parameters 161
_refine_ls_number_reflns 1686
_refine_ls_number_restraints 0
_refine_ls_restrained_S_all 0.909
_refine_ls_R_factor_all 0.0457
_refine_ls_R_factor_gt 0.0294
_refine_ls_shift/su_max 0.000
_refine_ls_shift/su_mean 0.000
_refine_ls_structure_factor_coef Fsqd
_refine_ls_weighting_details 'calc w=1/[\s^2^(Fo^2^)+(0.0276P)^2^+0.0000P] where P=(Fo^2^+2Fc^2^)/3'
_refine_ls_weighting_scheme calc
_refine_ls_wR_factor_gt 0.0593
_refine_ls_wR_factor_ref 0.0617
_reflns_number_gt 1256
_reflns_number_total 1686
_reflns_threshold_expression >2sigma(I)
_cod_data_source_file ic402038x_si_002_10.cif
_cod_data_source_block gx083
_cod_original_cell_volume 815.53(9)
_cod_original_sg_symbol_Hall -P2ybc
_cod_original_sg_symbol_H-M ' P 21/c '
_cod_original_formula_sum ' C2 H14 Cl2 N10 O14 Zn '
_cod_database_code 4336851

loop_
_symmetry_equiv_pos_as_xyz
'x, y, z'
'-x, y+1/2, -z+1/2'
'-x, -y, -z'
'x, -y-1/2, z-1/2'

loop_
_atom_site_label
_atom_site_type_symbol
_atom_site_fract_x
_atom_site_fract_y
_atom_site_fract_z
_atom_site_U_iso_or_equiv
_atom_site_adp_type
_atom_site_occupancy
_atom_site_symmetry_multiplicity
_atom_site_calc_flag
_atom_site_refinement_flags
Zn1 Zn 0.0000 0.5000 0.0000 0.01367(13) Uani 1 2 d S
O1 O -0.2079(3) 0.36740(14) 0.1347(2) 0.0195(4) Uani 1 1 d .
O2 O -0.0016(3) 0.39308(15) 0.3938(2) 0.0224(5) Uani 1 1 d .
O7 O 0.3232(3) 0.4529(2) 0.1220(3) 0.0184(5) Uani 1 1 d .
N1 N 0.1303(4) 0.64986(19) 0.1219(3) 0.0160(5) Uani 1 1 d .
N2 N 0.2450(4) 0.6307(2) 0.2904(3) 0.0172(6) Uani 1 1 d .
N3 N 0.2842(4) 0.5385(2) 0.4999(3) 0.0223(6) Uani 1 1 d .
N4 N 0.0414(3) 0.48508(16) 0.2230(2) 0.0129(5) Uani 1 1 d .
N5 N -0.0567(3) 0.41237(17) 0.2551(3) 0.0148(5) Uani 1 1 d .
C1 C 0.1893(4) 0.5499(2) 0.3434(3) 0.0138(6) Uani 1 1 d .
Cl1 Cl 0.32976(10) 0.20462(5) 0.31930(7) 0.01490(16) Uani 1 1 d .
O4 O 0.3519(3) 0.23162(16) 0.4658(2) 0.0251(5) Uani 1 1 d .
O5 O 0.1318(3) 0.24143(16) 0.1822(2) 0.0288(5) Uani 1 1 d .
O6 O 0.3458(3) 0.09093(15) 0.3098(2) 0.0245(5) Uani 1 1 d .
O3 O 0.4965(3) 0.25637(15) 0.3240(2) 0.0226(5) Uani 1 1 d .
H2 H 0.316(4) 0.673(2) 0.343(3) 0.012(8) Uiso 1 1 d .
H3B H 0.359(5) 0.583(2) 0.555(3) 0.021(9) Uiso 1 1 d .
H1B H 0.215(4) 0.678(2) 0.106(3) 0.014(8) Uiso 1 1 d .
H3A H 0.257(6) 0.487(3) 0.539(4) 0.058(13) Uiso 1 1 d .
H1A H 0.037(5) 0.702(3) 0.097(4) 0.033(9) Uiso 1 1 d .
H7B H 0.330(6) 0.403(3) 0.101(4) 0.032(13) Uiso 1 1 d .
H7A H 0.404(7) 0.491(3) 0.119(5) 0.069(15) Uiso 1 1 d .

loop_
_atom_site_aniso_label
_atom_site_aniso_U_11
_atom_site_aniso_U_22
_atom_site_aniso_U_33
_atom_site_aniso_U_23
_atom_site_aniso_U_13
_atom_site_aniso_U_12
Zn1 0.0158(2) 0.0139(2) 0.0113(2) -0.00121(18) 0.00802(19) -0.00146(19)
O1 0.0167(11) 0.0199(11) 0.0182(10) -0.0047(8) 0.0081(9) -0.0069(8)
O2 0.0287(12) 0.0254(11) 0.0164(10) 0.0021(8) 0.0152(9) -0.0048(9)
O7 0.0210(12) 0.0136(12) 0.0218(11) -0.0017(10) 0.0132(10) -0.0014(10)
N1 0.0185(14) 0.0154(13) 0.0151(12) 0.0012(10) 0.0103(11) -0.0009(11)
N2 0.0192(14) 0.0161(14) 0.0125(12) -0.0066(10) 0.0072(11) -0.0081(11)
N3 0.0241(15) 0.0262(15) 0.0120(13) -0.0064(12) 0.0082(12) -0.0105(12)
N4 0.0139(12) 0.0134(12) 0.0130(10) -0.0004(9) 0.0088(10) -0.0040(9)
N5 0.0174(13) 0.0120(12) 0.0174(12) 0.0022(10) 0.0115(11) 0.0025(10)
C1 0.0170(15) 0.0123(14) 0.0158(14) -0.0029(11) 0.0117(13) 0.0024(11)
Cl1 0.0145(3) 0.0147(3) 0.0145(3) 0.0001(3) 0.0079(3) 0.0015(3)
O4 0.0355(13) 0.0284(12) 0.0182(10) -0.0015(8) 0.0196(10) 0.0008(9)
O5 0.0172(11) 0.0337(13) 0.0182(11) 0.0010(9) 0.0008(9) 0.0099(9)
O6 0.0248(11) 0.0107(10) 0.0386(12) -0.0038(9) 0.0190(10) -0.0004(9)
O3 0.0209(11) 0.0192(11) 0.0325(11) 0.0044(9) 0.0184(10) -0.0006(9)

loop_
_atom_type_symbol
_atom_type_description
_atom_type_scat_dispersion_real
_atom_type_scat_dispersion_imag
_atom_type_scat_source
C C 0.0033 0.0016 'International Tables Vol C Tables 4.2.6.8 and 6.1.1.4'
Cl Cl 0.1484 0.1585 'International Tables Vol C Tables 4.2.6.8 and 6.1.1.4'
N N 0.0061 0.0033 'International Tables Vol C Tables 4.2.6.8 and 6.1.1.4'
O O 0.0106 0.0060 'International Tables Vol C Tables 4.2.6.8 and 6.1.1.4'
Zn Zn 0.2839 1.4301 'International Tables Vol C Tables 4.2.6.8 and 6.1.1.4'
H H 0.0000 0.0000 'International Tables Vol C Tables 4.2.6.8 and 6.1.1.4'

loop_
_geom_angle_atom_site_label_1
_geom_angle_atom_site_label_2
_geom_angle_atom_site_label_3
_geom_angle
_geom_angle_site_symmetry_1
_geom_angle_site_symmetry_3
N4 Zn1 N4 180.00(11) . 3_565
N4 Zn1 N1 74.70(8) . .
N4 Zn1 N1 105.30(8) 3_565 .
N4 Zn1 N1 105.30(8) . 3_565
N4 Zn1 N1 74.70(8) 3_565 3_565
N1 Zn1 N1 180.0 . 3_565
N4 Zn1 O7 88.51(8) . .
N4 Zn1 O7 91.49(8) 3_565 .
N1 Zn1 O7 84.43(10) . .
N1 Zn1 O7 95.57(10) 3_565 .
N4 Zn1 O7 91.49(8) . 3_565
N4 Zn1 O7 88.51(8) 3_565 3_565
N1 Zn1 O7 95.57(10) . 3_565
N1 Zn1 O7 84.43(10) 3_565 3_565
O7 Zn1 O7 180.0 . 3_565
Zn1 O7 H7B 111(3) . .
Zn1 O7 H7A 121(3) . .
H7B O7 H7A 109(4) . .
N2 N1 Zn1 107.51(17) . .
N2 N1 H1B 106.6(18) . .
Zn1 N1 H1B 114.8(19) . .
N2 N1 H1A 107.1(19) . .
Zn1 N1 H1A 116(2) . .
H1B N1 H1A 105(3) . .
C1 N2 N1 119.4(2) . .
C1 N2 H2 123(2) . .
N1 N2 H2 116(2) . .
C1 N3 H3B 118(2) . .
C1 N3 H3A 122(2) . .
H3B N3 H3A 120(3) . .
N5 N4 C1 119.6(2) . .
N5 N4 Zn1 124.95(15) . .
C1 N4 Zn1 115.31(17) . .
O2 N5 O1 122.2(2) . .
O2 N5 N4 122.8(2) . .
O1 N5 N4 115.0(2) . .
N3 C1 N2 119.0(3) . .
N3 C1 N4 127.4(3) . .
N2 C1 N4 113.6(2) . .
O5 Cl1 O6 110.04(12) . .
O5 Cl1 O4 109.52(12) . .
O6 Cl1 O4 109.94(12) . .
O5 Cl1 O3 109.96(12) . .
O6 Cl1 O3 109.35(12) . .
O4 Cl1 O3 108.01(12) . .

loop_
_geom_bond_atom_site_label_1
_geom_bond_atom_site_label_2
_geom_bond_distance
_geom_bond_site_symmetry_2
Zn1 N4 2.106(2) .
Zn1 N4 2.106(2) 3_565
Zn1 N1 2.148(2) .
Zn1 N1 2.148(2) 3_565
Zn1 O7 2.164(2) .
Zn1 O7 2.164(2) 3_565
O1 N5 1.235(3) .
O2 N5 1.233(2) .
O7 H7B 0.67(3) .
O7 H7A 0.81(5) .
N1 N2 1.414(3) .
N1 H1B 0.85(3) .
N1 H1A 0.90(3) .
N2 C1 1.337(3) .
N2 H2 0.73(3) .
N3 C1 1.311(3) .
N3 H3B 0.76(3) .
N3 H3A 0.85(4) .
N4 N5 1.355(3) .
N4 C1 1.357(3) .
Cl1 O5 1.4288(18) .
Cl1 O6 1.4367(19) .
Cl1 O4 1.4380(19) .
Cl1 O3 1.4439(19) .

loop_
_geom_hbond_atom_site_label_D
_geom_hbond_atom_site_label_H
_geom_hbond_atom_site_label_A
_geom_hbond_distance_DH
_geom_hbond_distance_HA
_geom_hbond_distance_DA
_geom_hbond_angle_DHA
_geom_hbond_site_symmetry_A
N2 H2 O4 0.73(3) 2.47(3) 3.160(3) 159(3) 3_666
N2 H2 O1 0.73(3) 2.63(3) 3.116(3) 126(3) 2
N3 H3B O3 0.76(3) 2.29(3) 3.026(4) 164(3) 3_666
N1 H1B O3 0.85(3) 2.18(3) 2.978(3) 156(2) 2_655
N1 H1B O1 0.85(3) 2.49(3) 3.024(3) 122(2) 3_565
N3 H3A O2 0.85(4) 2.05(4) 2.590(4) 121(3) .
N3 H3A O6 0.85(4) 2.60(4) 3.321(3) 143(3) 4_566
N1 H1A O2 0.90(3) 2.42(3) 3.183(3) 143(3) 2
O7 H7B O4 0.67(3) 2.25(3) 2.888(3) 160(4) 4_565
O7 H7B O3 0.67(3) 2.60(3) 2.974(3) 118(3) .
O7 H7A O6 0.81(5) 2.08(5) 2.860(3) 162(4) 2_655

loop_
_geom_torsion_atom_site_label_1
_geom_torsion_atom_site_label_2
_geom_torsion_atom_site_label_3
_geom_torsion_atom_site_label_4
_geom_torsion
_geom_torsion_site_symmetry_1
N4 Zn1 N1 N2 25.69(17) .
N4 Zn1 N1 N2 -154.31(17) 3_565
O7 Zn1 N1 N2 -64.28(18) .
O7 Zn1 N1 N2 115.72(18) 3_565
Zn1 N1 N2 C1 -27.9(3) .
N1 Zn1 N4 N5 160.6(2) .
N1 Zn1 N4 N5 -19.4(2) 3_565
O7 Zn1 N4 N5 -114.8(2) .
O7 Zn1 N4 N5 65.2(2) 3_565
N1 Zn1 N4 C1 -24.01(18) .
N1 Zn1 N4 C1 155.99(18) 3_565
O7 Zn1 N4 C1 60.62(19) .
O7 Zn1 N4 C1 -119.38(19) 3_565
C1 N4 N5 O2 -8.7(4) .
Zn1 N4 N5 O2 166.47(18) .
C1 N4 N5 O1 170.4(2) .
Zn1 N4 N5 O1 -14.3(3) .
N1 N2 C1 N3 -174.0(3) .
N1 N2 C1 N4 8.8(4) .
N5 N4 C1 N3 15.1(4) .
Zn1 N4 C1 N3 -160.6(2) .
N5 N4 C1 N2 -168.0(2) .
Zn1 N4 C1 N2 16.4(3) .
